data_1519973
loop_
_publ_author_name
'Callear, Samantha K.'
'Hursthouse, Michael B.'
'Threlfall, Terence L.'

_publ_section_title
;
 Methylammonium tartrate monohydrate
;
_journal_name_full 'Crystal Structure Report Archive'
_journal_page_first 577
_journal_year 2008
_chemical_formula_sum 'C5 H13 N O7'
_chemical_formula_weight 199.16
_chemical_name_systematic
;
Methylammonium tartrate monohydrate
;
_space_group_IT_number 4
_symmetry_cell_setting monoclinic
_symmetry_space_group_name_Hall 'P 2yb'
_symmetry_space_group_name_H-M 'P 1 21 1'
_atom_sites_solution_hydrogens geom
_atom_sites_solution_primary direct
_atom_sites_solution_secondary difmap
_cell_angle_alpha 90.00
_cell_angle_beta 95.32(3)
_cell_angle_gamma 90.00
_cell_formula_units_Z 2
_cell_length_a 5.2139(17)
_cell_length_b 11.140(7)
_cell_length_c 7.489(3)
_cell_measurement_reflns_used 984
_cell_measurement_temperature 120(2)
_cell_measurement_theta_max 27.48
_cell_measurement_theta_min 2.91
_cell_volume 433.1(4)
_computing_cell_refinement 'DENZO (Otwinowski & Minor, 1997) & COLLECT (Hooft, R.W.W., 1998)'
_computing_data_collection 'COLLECT (Hooft, R.W.W., 1998)'
_computing_data_reduction 'DENZO (Otwinowski & Minor, 1997) & COLLECT (Hooft, R.W.W., 1998)'
_computing_structure_refinement 'SHELXL-97 (Sheldrick, 1997)'
_diffrn_ambient_temperature 120(2)
_diffrn_detector_area_resol_mean 9.091
_diffrn_measured_fraction_theta_full 0.995
_diffrn_measured_fraction_theta_max 0.995
_diffrn_measurement_device_type 'Bruker-Nonius 95mm CCD camera on \k-goniostat'
_diffrn_measurement_method '\f & \w scans'
_diffrn_radiation_monochromator graphite
_diffrn_radiation_source 'Bruker-Nonius FR591 rotating anode'
_diffrn_radiation_type MoK\a
_diffrn_radiation_wavelength 0.71073
_diffrn_reflns_av_R_equivalents 0.0818
_diffrn_reflns_av_sigmaI/netI 0.0844
_diffrn_reflns_limit_h_max 5
_diffrn_reflns_limit_h_min -6
_diffrn_reflns_limit_k_max 12
_diffrn_reflns_limit_k_min -14
_diffrn_reflns_limit_l_max 8
_diffrn_reflns_limit_l_min -9
_diffrn_reflns_number 4112
_diffrn_reflns_theta_full 27.44
_diffrn_reflns_theta_max 27.44
_diffrn_reflns_theta_min 3.29
_exptl_absorpt_coefficient_mu 0.144
_exptl_absorpt_correction_T_max 0.9942
_exptl_absorpt_correction_T_min 0.9857
_exptl_absorpt_correction_type multi-scan
_exptl_absorpt_process_details 'SADABS V2.10 (Sheldrick, G.M., 2003)'
_exptl_crystal_colour colourless
_exptl_crystal_density_diffrn 1.527
_exptl_crystal_density_method 'not measured'
_exptl_crystal_description block
_exptl_crystal_F_000 212
_exptl_crystal_size_max 0.10
_exptl_crystal_size_mid 0.10
_exptl_crystal_size_min 0.04
_refine_diff_density_max 0.252
_refine_diff_density_min -0.297
_refine_diff_density_rms 0.068
_refine_ls_abs_structure_details 'Flack H D (1983), Acta Cryst. A39, 876-881'
_refine_ls_abs_structure_Flack -10(10)
_refine_ls_extinction_method none
_refine_ls_goodness_of_fit_ref 1.041
_refine_ls_hydrogen_treatment mixed
_refine_ls_matrix_type full
_refine_ls_number_parameters 131
_refine_ls_number_reflns 1040
_refine_ls_number_restraints 4
_refine_ls_restrained_S_all 1.039
_refine_ls_R_factor_all 0.0826
_refine_ls_R_factor_gt 0.0558
_refine_ls_shift/su_max 0.003
_refine_ls_shift/su_mean 0.000
_refine_ls_structure_factor_coef Fsqd
_refine_ls_weighting_details 'calc w=1/[\s^2^(Fo^2^)+(0.0576P)^2^+0.0000P] where P=(Fo^2^+2Fc^2^)/3'
_refine_ls_weighting_scheme calc
_refine_ls_wR_factor_gt 0.1035
_refine_ls_wR_factor_ref 0.1137
_reflns_number_gt 802
_reflns_number_total 1040
_reflns_threshold_expression >2sigma(I)
_cod_data_source_file eCrystal-577.cif
_cod_data_source_block 04skc0006p21
_cod_depositor_comments
;
Citation :
Callear, Samantha K. and Hursthouse, Michael B. and 
Threlfall, Terence L. (2008) 
University of Southampton, Crystal Structure Report Archive. 
(doi:10.5258/ecrystals/577)

More at:
http://ecrystals.chem.soton.ac.uk/577/
;
_cod_original_sg_symbol_H-M P21
_cod_database_code 1519973

loop_
_symmetry_equiv_pos_as_xyz
'x, y, z'
'-x, y+1/2, -z'

loop_
_atom_site_label
_atom_site_type_symbol
_atom_site_fract_x
_atom_site_fract_y
_atom_site_fract_z
_atom_site_U_iso_or_equiv
_atom_site_adp_type
_atom_site_occupancy
_atom_site_symmetry_multiplicity
_atom_site_calc_flag
_atom_site_refinement_flags
_atom_site_disorder_assembly
_atom_site_disorder_group
C1 C -0.0036(7) 0.6589(3) 0.3247(4) 0.0197(8) Uani 1 1 d . . .
C2 C 0.0702(6) 0.6595(3) 0.1339(4) 0.0190(8) Uani 1 1 d . . .
H2 H 0.0186 0.5810 0.0766 0.023 Uiso 1 1 calc R . .
C3 C -0.0742(7) 0.7600(3) 0.0284(4) 0.0195(9) Uani 1 1 d . . .
H3 H -0.2615 0.7395 0.0091 0.023 Uiso 1 1 calc R . .
C4 C 0.0356(8) 0.7721(4) -0.1516(4) 0.0207(9) Uani 1 1 d . . .
O1A O -0.2265(5) 0.6296(2) 0.3504(3) 0.0230(6) Uani 1 1 d . . .
O1B O 0.1714(5) 0.6891(3) 0.4455(3) 0.0248(6) Uani 1 1 d . . .
O2 O 0.3387(4) 0.6766(3) 0.1230(3) 0.0228(6) Uani 1 1 d . . .
H2O H 0.4165 0.6721 0.2261 0.034 Uiso 1 1 calc R . .
O3 O -0.0424(5) 0.8672(2) 0.1293(3) 0.0233(6) Uani 1 1 d . . .
H3O H -0.1755 0.9096 0.1110 0.035 Uiso 1 1 calc R . .
O4A O 0.0024(5) 0.6746(2) -0.2482(3) 0.0276(7) Uani 1 1 d . . .
H4 H 0.0524 0.6867 -0.3502 0.041 Uiso 1 1 calc R . .
O4B O 0.1406(6) 0.8620(2) -0.1996(3) 0.0275(7) Uani 1 1 d . . .
C21 C 0.5974(8) 0.9039(4) 0.5175(6) 0.0307(10) Uani 1 1 d . . .
H21A H 0.7294 0.9664 0.5147 0.046 Uiso 1 1 calc R . .
H21B H 0.6555 0.8309 0.4603 0.046 Uiso 1 1 calc R . .
H21C H 0.5681 0.8865 0.6423 0.046 Uiso 1 1 calc R . .
N22 N 0.3546(7) 0.9463(3) 0.4198(5) 0.0269(8) Uani 1 1 d . . .
H22A H 0.2364 0.8860 0.4138 0.040 Uiso 1 1 calc R . .
H22B H 0.3850 0.9688 0.3068 0.040 Uiso 1 1 calc R . .
H22C H 0.2931 1.0101 0.4785 0.040 Uiso 1 1 calc R . .
O1W O 0.4930(6) 0.9815(3) 0.0611(3) 0.0254(7) Uani 1 1 d D . .
H1W H 0.528(8) 1.044(3) 0.007(5) 0.028(12) Uiso 1 1 d D . .
H2W H 0.376(8) 0.945(4) 0.002(6) 0.062(19) Uiso 1 1 d D . .

loop_
_atom_site_aniso_label
_atom_site_aniso_U_11
_atom_site_aniso_U_22
_atom_site_aniso_U_33
_atom_site_aniso_U_23
_atom_site_aniso_U_13
_atom_site_aniso_U_12
C1 0.021(2) 0.016(2) 0.0221(19) 0.0031(16) -0.0017(15) 0.0033(16)
C2 0.018(2) 0.022(2) 0.0164(18) -0.0012(16) -0.0008(14) 0.0000(17)
C3 0.021(2) 0.017(2) 0.0201(18) -0.0008(16) 0.0019(15) -0.0010(16)
C4 0.019(2) 0.022(2) 0.0202(19) 0.0016(17) -0.0004(15) 0.0017(17)
O1A 0.0186(15) 0.0266(16) 0.0232(13) 0.0017(11) -0.0010(10) -0.0012(12)
O1B 0.0188(14) 0.0346(17) 0.0205(13) 0.0013(12) -0.0008(10) -0.0037(12)
O2 0.0158(14) 0.0346(16) 0.0179(12) 0.0013(13) 0.0007(10) 0.0025(12)
O3 0.0225(16) 0.0200(15) 0.0266(13) -0.0025(11) -0.0011(11) 0.0046(12)
O4A 0.0384(17) 0.0263(17) 0.0182(13) -0.0003(12) 0.0038(11) -0.0074(13)
O4B 0.0322(18) 0.0271(17) 0.0234(14) -0.0008(12) 0.0045(12) -0.0053(14)
C21 0.024(2) 0.033(3) 0.035(2) -0.007(2) 0.0026(18) 0.0039(19)
N22 0.0248(19) 0.0261(19) 0.0295(16) -0.0049(15) 0.0015(14) -0.0010(15)
O1W 0.0235(16) 0.0227(17) 0.0295(14) 0.0028(13) -0.0009(12) -0.0008(13)

loop_
_atom_type_symbol
_atom_type_description
_atom_type_scat_dispersion_real
_atom_type_scat_dispersion_imag
_atom_type_scat_source
C C 0.0033 0.0000 'International Tables Vol C Tables 4.2.6.8 and 6.1.1.4'
H H 0.0000 0.0000 'International Tables Vol C Tables 4.2.6.8 and 6.1.1.4'
N N 0.0061 0.0000 'International Tables Vol C Tables 4.2.6.8 and 6.1.1.4'
O O 0.0106 0.0000 'International Tables Vol C Tables 4.2.6.8 and 6.1.1.4'

loop_
_geom_angle_atom_site_label_1
_geom_angle_atom_site_label_2
_geom_angle_atom_site_label_3
_geom_angle
_geom_angle_site_symmetry_1
_geom_angle_site_symmetry_3
O1A C1 O1B 125.6(3) . .
O1A C1 C2 118.2(3) . .
O1B C1 C2 116.3(3) . .
O2 C2 C1 113.1(3) . .
O2 C2 C3 108.2(3) . .
C1 C2 C3 109.6(3) . .
O2 C2 H2 108.6 . .
C1 C2 H2 108.6 . .
C3 C2 H2 108.6 . .
O3 C3 C4 111.3(3) . .
O3 C3 C2 108.4(3) . .
C4 C3 C2 108.4(3) . .
O3 C3 H3 109.6 . .
C4 C3 H3 109.6 . .
C2 C3 H3 109.6 . .
O4B C4 O4A 124.2(3) . .
O4B C4 C3 123.7(3) . .
O4A C4 C3 112.1(3) . .
C2 O2 H2O 109.5 . .
C3 O3 H3O 109.5 . .
C4 O4A H4 109.5 . .
N22 C21 H21A 109.5 . .
N22 C21 H21B 109.5 . .
H21A C21 H21B 109.5 . .
N22 C21 H21C 109.5 . .
H21A C21 H21C 109.5 . .
H21B C21 H21C 109.5 . .
C21 N22 H22A 109.5 . .
C21 N22 H22B 109.5 . .
H22A N22 H22B 109.5 . .
C21 N22 H22C 109.5 . .
H22A N22 H22C 109.5 . .
H22B N22 H22C 109.5 . .
H1W O1W H2W 109(3) . .

loop_
_geom_bond_atom_site_label_1
_geom_bond_atom_site_label_2
_geom_bond_distance
_geom_bond_site_symmetry_2
C1 O1A 1.239(4) .
C1 O1B 1.269(4) .
C1 C2 1.514(5) .
C2 O2 1.423(4) .
C2 C3 1.528(5) .
C2 H2 1.0000 .
C3 O3 1.415(4) .
C3 C4 1.519(5) .
C3 H3 1.0000 .
C4 O4B 1.212(5) .
C4 O4A 1.308(5) .
O2 H2O 0.8400 .
O3 H3O 0.8400 .
O4A H4 0.8400 .
C21 N22 1.480(6) .
C21 H21A 0.9800 .
C21 H21B 0.9800 .
C21 H21C 0.9800 .
N22 H22A 0.9100 .
N22 H22B 0.9100 .
N22 H22C 0.9100 .
O1W H1W 0.839(19) .
O1W H2W 0.82(2) .

loop_
_geom_hbond_atom_site_label_D
_geom_hbond_atom_site_label_H
_geom_hbond_atom_site_label_A
_geom_hbond_distance_DH
_geom_hbond_distance_HA
_geom_hbond_distance_DA
_geom_hbond_angle_DHA
_geom_hbond_site_symmetry_A
O2 H2O O1B 0.84 2.18 2.646(3) 114.9 .
N22 H22A O1B 0.91 2.24 3.032(5) 145.9 .
N22 H22B O1W 0.91 1.98 2.872(4) 166.6 .
O1W H2W O4B 0.82(2) 2.07(3) 2.881(4) 165(5) .
O1W H2W O3 0.82(2) 2.61(4) 3.152(4) 125(4) .
O2 H2O O1A 0.84 2.06 2.757(3) 140.3 1_655
O3 H3O O1W 0.84 1.91 2.742(4) 170.5 1_455
O4A H4 O1B 0.84 1.70 2.537(4) 171.1 1_554
O4A H4 O1A 0.84 2.63 3.169(4) 122.8 1_554
N22 H22C O1A 0.91 1.90 2.792(4) 165.3 2_556
O1W H1W O2 0.839(19) 1.93(2) 2.760(4) 171(5) 2_655
